data_4080763
loop_
_publ_author_name
'Pranckevicius, Conor'
'Stephan, Douglas W.'

_publ_section_title
;
 Three-Coordinate, Cyclic Bent Allene Iron Complexes
;
_journal_issue 9
_journal_name_full Organometallics
_journal_page_first 2693
_journal_paper_doi 10.1021/om400166t
_journal_volume 32
_journal_year 2013
_chemical_formula_sum 'C38 H36 Cl2 Fe N2 O2'
_chemical_formula_weight 679.44
_chemical_name_systematic
; 
 ? 
;
_space_group_IT_number 14
_symmetry_cell_setting monoclinic
_symmetry_space_group_name_Hall '-P 2ybc'
_symmetry_space_group_name_H-M 'P 1 21/c 1'
_atom_sites_solution_hydrogens geom
_atom_sites_solution_primary direct
_atom_sites_solution_secondary difmap
_audit_creation_method SHELXL-97
_cell_angle_alpha 90.00
_cell_angle_beta 116.914(7)
_cell_angle_gamma 90.00
_cell_formula_units_Z 4
_cell_length_a 10.7373(12)
_cell_length_b 22.229(2)
_cell_length_c 16.1552(18)
_cell_measurement_temperature 150(2)
_cell_volume 3438.3(7)
_computing_structure_refinement 'SHELXL-97 (Sheldrick, 2008)'
_computing_structure_solution 'SHELXS-97 (Sheldrick, 2008)'
_diffrn_ambient_temperature 150(2)
_diffrn_measured_fraction_theta_full 0.999
_diffrn_measured_fraction_theta_max 0.999
_diffrn_radiation_monochromator graphite
_diffrn_radiation_source 'fine-focus sealed tube'
_diffrn_radiation_type MoK\a
_diffrn_radiation_wavelength 0.71073
_diffrn_reflns_av_R_equivalents 0.1486
_diffrn_reflns_av_sigmaI/netI 0.1340
_diffrn_reflns_limit_h_max 12
_diffrn_reflns_limit_h_min -12
_diffrn_reflns_limit_k_max 26
_diffrn_reflns_limit_k_min -26
_diffrn_reflns_limit_l_max 19
_diffrn_reflns_limit_l_min -19
_diffrn_reflns_number 35708
_diffrn_reflns_theta_full 25.00
_diffrn_reflns_theta_max 25.00
_diffrn_reflns_theta_min 1.68
_exptl_absorpt_coefficient_mu 0.629
_exptl_absorpt_correction_T_max 0.7456
_exptl_absorpt_correction_T_min 0.6711
_exptl_absorpt_correction_type multi-scan
_exptl_absorpt_process_details SADABS
_exptl_crystal_colour colourless
_exptl_crystal_density_diffrn 1.313
_exptl_crystal_density_method 'not measured'
_exptl_crystal_description Needle
_exptl_crystal_F_000 1416
_exptl_crystal_size_max 0.2
_exptl_crystal_size_mid 0.02
_exptl_crystal_size_min 0.02
_refine_diff_density_max 0.315
_refine_diff_density_min -0.327
_refine_diff_density_rms 0.069
_refine_ls_extinction_method none
_refine_ls_goodness_of_fit_ref 0.950
_refine_ls_hydrogen_treatment constr
_refine_ls_matrix_type full
_refine_ls_number_parameters 411
_refine_ls_number_reflns 6056
_refine_ls_number_restraints 0
_refine_ls_restrained_S_all 0.950
_refine_ls_R_factor_all 0.1373
_refine_ls_R_factor_gt 0.0518
_refine_ls_shift/su_max 0.001
_refine_ls_shift/su_mean 0.000
_refine_ls_structure_factor_coef Fsqd
_refine_ls_weighting_details 'calc w=1/[\s^2^(Fo^2^)+(0.0346P)^2^+0.0000P] where P=(Fo^2^+2Fc^2^)/3'
_refine_ls_weighting_scheme calc
_refine_ls_wR_factor_gt 0.0843
_refine_ls_wR_factor_ref 0.1084
_reflns_number_gt 3159
_reflns_number_total 6056
_reflns_threshold_expression >2sigma(I)
_cod_data_source_file om400166t_si_002.cif
_cod_data_source_block cp012a_0ma
_cod_depositor_comments
;
The following automatic conversions were performed:

'_symmetry_cell_setting' value 'Monoclinic' changed to 'monoclinic'
according to /home/saulius/struct/CIF-dictionaries/cif_core.dic
dictionary named 'cif_core.dic' version 2.3.1 from 2005-06-27.

Automatic conversion script
Id: cif_fix_values 1891 2012-01-12 08:04:46Z andrius 
;
_cod_original_cell_volume 3438.3(6)
_cod_original_sg_symbol_H-M P21/c
_cod_database_code 4080763

loop_
_symmetry_equiv_pos_as_xyz
'x, y, z'
'-x, y+1/2, -z+1/2'
'-x, -y, -z'
'x, -y-1/2, z-1/2'

loop_
_atom_site_label
_atom_site_type_symbol
_atom_site_fract_x
_atom_site_fract_y
_atom_site_fract_z
_atom_site_U_iso_or_equiv
_atom_site_adp_type
_atom_site_occupancy
_atom_site_symmetry_multiplicity
_atom_site_calc_flag
_atom_site_refinement_flags
Fe1 Fe 0.27294(6) 0.29188(3) 0.40265(4) 0.02927(18) Uani 1 1 d .
Cl1 Cl 0.29782(12) 0.38799(5) 0.37736(8) 0.0465(3) Uani 1 1 d .
Cl2 Cl 0.25118(12) 0.26753(5) 0.53031(7) 0.0423(3) Uani 1 1 d .
O1 O 0.4914(3) 0.18410(12) 0.35590(17) 0.0333(7) Uani 1 1 d .
O2 O -0.0053(3) 0.20855(13) 0.21817(17) 0.0359(7) Uani 1 1 d .
N1 N 0.1532(3) 0.14530(14) 0.2082(2) 0.0244(8) Uani 1 1 d .
N2 N 0.2967(3) 0.13651(14) 0.2508(2) 0.0250(8) Uani 1 1 d .
C1 C 0.2515(4) 0.22174(17) 0.3133(2) 0.0239(10) Uani 1 1 d .
C2 C 0.1308(4) 0.19495(17) 0.2482(3) 0.0257(10) Uani 1 1 d .
C4 C 0.0542(4) 0.10066(17) 0.1528(3) 0.0231(9) Uani 1 1 d .
C5 C 0.0108(4) 0.09883(18) 0.0584(2) 0.0281(10) Uani 1 1 d .
H5 H 0.0479 0.1251 0.0305 0.034 Uiso 1 1 calc R
C6 C -0.0896(4) 0.0567(2) 0.0060(3) 0.0375(12) Uani 1 1 d .
H4 H -0.1213 0.0550 -0.0579 0.045 Uiso 1 1 calc R
C7 C -0.1423(4) 0.01771(19) 0.0480(3) 0.0398(12) Uani 1 1 d .
H3 H -0.2090 -0.0105 0.0122 0.048 Uiso 1 1 calc R
C8 C -0.0977(5) 0.0197(2) 0.1424(3) 0.0448(13) Uani 1 1 d .
H2 H -0.1337 -0.0070 0.1705 0.054 Uiso 1 1 calc R
C9 C 0.0007(4) 0.06156(19) 0.1947(3) 0.0359(11) Uani 1 1 d .
H1 H 0.0312 0.0635 0.2585 0.043 Uiso 1 1 calc R
C11 C 0.3643(4) 0.08890(18) 0.2257(3) 0.0259(10) Uani 1 1 d .
C12 C 0.4122(4) 0.0993(2) 0.1619(3) 0.0444(13) Uani 1 1 d .
H10 H 0.4011 0.1367 0.1337 0.053 Uiso 1 1 calc R
C13 C 0.4783(5) 0.0523(3) 0.1402(3) 0.0556(15) Uani 1 1 d .
H6 H 0.5124 0.0585 0.0972 0.067 Uiso 1 1 calc R
C14 C 0.4933(5) -0.0024(2) 0.1810(4) 0.0583(16) Uani 1 1 d .
H7 H 0.5371 -0.0334 0.1657 0.070 Uiso 1 1 calc R
C15 C 0.4445(5) -0.0118(2) 0.2442(4) 0.0644(16) Uani 1 1 d .
H8 H 0.4552 -0.0493 0.2721 0.077 Uiso 1 1 calc R
C16 C 0.3790(5) 0.0341(2) 0.2671(3) 0.0510(13) Uani 1 1 d .
H9 H 0.3454 0.0277 0.3103 0.061 Uiso 1 1 calc R
C17 C 0.3516(4) 0.18343(17) 0.3106(3) 0.0257(10) Uani 1 1 d .
C19 C 0.5500(4) 0.23487(19) 0.4133(3) 0.0267(10) Uani 1 1 d .
C20 C 0.5912(4) 0.2288(2) 0.5080(3) 0.0314(11) Uani 1 1 d .
C21 C 0.6554(4) 0.2785(2) 0.5635(3) 0.0352(11) Uani 1 1 d .
H16 H 0.6838 0.2765 0.6270 0.042 Uiso 1 1 calc R
C22 C 0.6775(4) 0.3304(2) 0.5262(3) 0.0382(12) Uani 1 1 d .
H15 H 0.7213 0.3629 0.5646 0.046 Uiso 1 1 calc R
C23 C 0.6349(4) 0.3345(2) 0.4321(3) 0.0374(11) Uani 1 1 d .
H14 H 0.6499 0.3701 0.4077 0.045 Uiso 1 1 calc R
C24 C 0.5703(4) 0.2869(2) 0.3732(3) 0.0293(10) Uani 1 1 d .
C25 C 0.5199(4) 0.2915(2) 0.2698(2) 0.0458(12) Uani 1 1 d .
H11 H 0.4203 0.2961 0.2393 0.069 Uiso 1 1 calc R
H12 H 0.5451 0.2557 0.2478 0.069 Uiso 1 1 calc R
H13 H 0.5625 0.3258 0.2565 0.069 Uiso 1 1 calc R
C26 C 0.5663(4) 0.1718(2) 0.5487(3) 0.0480(13) Uani 1 1 d .
H17 H 0.5679 0.1380 0.5121 0.072 Uiso 1 1 calc R
H18 H 0.4769 0.1739 0.5485 0.072 Uiso 1 1 calc R
H19 H 0.6381 0.1671 0.6112 0.072 Uiso 1 1 calc R
C28 C -0.0351(4) 0.26741(18) 0.2385(3) 0.0245(9) Uani 1 1 d .
C29 C -0.0279(4) 0.3150(2) 0.1857(3) 0.0306(10) Uani 1 1 d .
C30 C -0.0648(4) 0.3708(2) 0.2049(3) 0.0385(11) Uani 1 1 d .
H90 H -0.0599 0.4041 0.1718 0.046 Uiso 1 1 calc R
C31 C -0.1087(4) 0.3781(2) 0.2718(3) 0.0395(12) Uani 1 1 d .
H26 H -0.1318 0.4163 0.2841 0.047 Uiso 1 1 calc R
C32 C -0.1189(4) 0.3294(2) 0.3210(3) 0.0354(11) Uani 1 1 d .
H22 H -0.1498 0.3350 0.3657 0.043 Uiso 1 1 calc R
C33 C -0.0837(4) 0.27210(19) 0.3046(2) 0.0290(10) Uani 1 1 d .
C34 C -0.0972(4) 0.2174(2) 0.3552(3) 0.0471(13) Uani 1 1 d .
H23 H -0.1430 0.2283 0.3921 0.071 Uiso 1 1 calc R
H24 H -0.0060 0.2017 0.3947 0.071 Uiso 1 1 calc R
H25 H -0.1512 0.1872 0.3109 0.071 Uiso 1 1 calc R
C35 C 0.0162(5) 0.3053(2) 0.1108(3) 0.0549(14) Uani 1 1 d .
H28 H -0.0299 0.2704 0.0752 0.082 Uiso 1 1 calc R
H29 H 0.1155 0.2996 0.1384 0.082 Uiso 1 1 calc R
H30 H -0.0089 0.3399 0.0708 0.082 Uiso 1 1 calc R
C36 C 0.1514(6) -0.0444(3) 0.6417(4) 0.094(2) Uani 1 1 d .
H32 H 0.1639 -0.0212 0.6950 0.141 Uiso 1 1 calc R
H37 H 0.2062 -0.0805 0.6615 0.141 Uiso 1 1 calc R
H38 H 0.0546 -0.0547 0.6064 0.141 Uiso 1 1 calc R
C37 C 0.1979(5) -0.0079(3) 0.5822(3) 0.0523(14) Uani 1 1 d .
C38 C 0.1988(5) 0.0546(3) 0.5861(3) 0.0657(16) Uani 1 1 d .
H39 H 0.1725 0.0737 0.6270 0.079 Uiso 1 1 calc R
C39 C 0.2380(5) 0.0891(2) 0.5302(4) 0.0614(15) Uani 1 1 d .
H34 H 0.2374 0.1309 0.5330 0.074 Uiso 1 1 calc R
C40 C 0.2779(6) 0.0605(3) 0.4704(3) 0.0719(18) Uani 1 1 d .
H33 H 0.3028 0.0829 0.4315 0.086 Uiso 1 1 calc R
C41 C 0.2397(6) -0.0346(3) 0.5238(4) 0.0726(17) Uani 1 1 d .
H36 H 0.2406 -0.0763 0.5209 0.087 Uiso 1 1 calc R
C42 C 0.2809(6) -0.0015(3) 0.4684(4) 0.085(2) Uani 1 1 d .
H35 H 0.3108 -0.0210 0.4296 0.103 Uiso 1 1 calc R

loop_
_atom_site_aniso_label
_atom_site_aniso_U_11
_atom_site_aniso_U_22
_atom_site_aniso_U_33
_atom_site_aniso_U_23
_atom_site_aniso_U_13
_atom_site_aniso_U_12
Fe1 0.0343(4) 0.0223(4) 0.0349(3) -0.0052(3) 0.0189(3) -0.0025(3)
Cl1 0.0417(7) 0.0255(7) 0.0760(8) 0.0023(6) 0.0298(7) 0.0006(6)
Cl2 0.0484(8) 0.0451(8) 0.0384(6) -0.0019(5) 0.0241(6) -0.0056(6)
O1 0.0145(17) 0.0310(18) 0.0449(17) -0.0157(14) 0.0052(14) 0.0000(13)
O2 0.0172(16) 0.0289(18) 0.0514(17) -0.0149(15) 0.0066(14) 0.0014(14)
N1 0.012(2) 0.021(2) 0.0330(19) -0.0085(15) 0.0033(16) -0.0009(15)
N2 0.014(2) 0.023(2) 0.0323(19) -0.0071(16) 0.0058(17) 0.0024(16)
C1 0.017(2) 0.024(3) 0.029(2) 0.0002(18) 0.009(2) 0.0001(19)
C2 0.020(3) 0.022(3) 0.034(2) -0.0023(19) 0.012(2) 0.002(2)
C4 0.015(2) 0.020(3) 0.032(2) -0.0019(19) 0.009(2) 0.0007(19)
C5 0.029(3) 0.027(3) 0.027(2) 0.0023(19) 0.011(2) 0.002(2)
C6 0.033(3) 0.034(3) 0.031(2) -0.009(2) 0.001(2) 0.004(2)
C7 0.026(3) 0.024(3) 0.053(3) -0.012(2) 0.004(3) -0.005(2)
C8 0.042(3) 0.037(3) 0.053(3) 0.002(2) 0.020(3) -0.008(2)
C9 0.035(3) 0.035(3) 0.032(2) 0.000(2) 0.010(2) -0.004(2)
C11 0.017(2) 0.024(3) 0.030(2) -0.006(2) 0.005(2) 0.0016(19)
C12 0.045(3) 0.050(4) 0.046(3) 0.004(2) 0.027(3) 0.012(3)
C13 0.052(3) 0.066(4) 0.058(3) -0.016(3) 0.033(3) 0.009(3)
C14 0.035(3) 0.047(4) 0.077(4) -0.034(3) 0.011(3) 0.012(3)
C15 0.074(4) 0.024(3) 0.093(4) 0.004(3) 0.036(4) 0.018(3)
C16 0.068(4) 0.029(3) 0.065(3) 0.001(3) 0.039(3) 0.004(3)
C17 0.024(3) 0.021(3) 0.031(2) -0.0032(19) 0.011(2) -0.002(2)
C19 0.010(2) 0.029(3) 0.034(2) -0.015(2) 0.003(2) 0.0009(19)
C20 0.015(2) 0.040(3) 0.035(2) 0.002(2) 0.007(2) 0.006(2)
C21 0.015(2) 0.059(4) 0.022(2) -0.004(2) -0.001(2) 0.003(2)
C22 0.024(3) 0.043(3) 0.046(3) -0.020(2) 0.015(2) -0.007(2)
C23 0.026(3) 0.035(3) 0.051(3) -0.003(2) 0.017(2) -0.005(2)
C24 0.020(2) 0.035(3) 0.032(2) -0.007(2) 0.011(2) 0.000(2)
C25 0.039(3) 0.063(3) 0.036(2) -0.003(2) 0.018(2) -0.011(3)
C26 0.037(3) 0.051(4) 0.051(3) 0.004(2) 0.015(2) -0.002(3)
C28 0.016(2) 0.020(2) 0.031(2) -0.0063(19) 0.005(2) 0.0028(19)
C29 0.021(2) 0.039(3) 0.030(2) -0.001(2) 0.011(2) 0.002(2)
C30 0.035(3) 0.037(3) 0.042(3) 0.003(2) 0.016(2) 0.005(2)
C31 0.029(3) 0.033(3) 0.052(3) -0.007(2) 0.015(2) 0.008(2)
C32 0.027(3) 0.045(3) 0.036(3) -0.012(2) 0.016(2) -0.001(2)
C33 0.017(2) 0.036(3) 0.027(2) -0.001(2) 0.004(2) -0.004(2)
C34 0.041(3) 0.056(4) 0.040(3) 0.009(2) 0.015(2) -0.007(3)
C35 0.059(3) 0.070(4) 0.046(3) 0.001(3) 0.034(3) 0.004(3)
C36 0.099(5) 0.108(6) 0.084(4) 0.029(4) 0.048(4) -0.025(4)
C37 0.043(3) 0.065(4) 0.045(3) 0.011(3) 0.015(3) -0.013(3)
C38 0.056(4) 0.081(5) 0.072(4) 0.010(3) 0.039(3) 0.006(3)
C39 0.063(4) 0.050(4) 0.073(4) 0.004(3) 0.033(3) -0.008(3)
C40 0.101(5) 0.064(4) 0.058(3) -0.004(3) 0.042(4) -0.039(4)
C41 0.101(5) 0.049(4) 0.069(4) -0.004(3) 0.039(4) -0.029(4)
C42 0.141(6) 0.066(5) 0.080(4) -0.023(3) 0.077(4) -0.045(4)

loop_
_atom_type_symbol
_atom_type_description
_atom_type_scat_dispersion_real
_atom_type_scat_dispersion_imag
_atom_type_scat_source
C C 0.0033 0.0016 'International Tables Vol C Tables 4.2.6.8 and 6.1.1.4'
H H 0.0000 0.0000 'International Tables Vol C Tables 4.2.6.8 and 6.1.1.4'
Cl Cl 0.1484 0.1585 'International Tables Vol C Tables 4.2.6.8 and 6.1.1.4'
Fe Fe 0.3463 0.8444 'International Tables Vol C Tables 4.2.6.8 and 6.1.1.4'
N N 0.0061 0.0033 'International Tables Vol C Tables 4.2.6.8 and 6.1.1.4'
O O 0.0106 0.0060 'International Tables Vol C Tables 4.2.6.8 and 6.1.1.4'

loop_
_geom_angle_atom_site_label_1
_geom_angle_atom_site_label_2
_geom_angle_atom_site_label_3
_geom_angle
C1 Fe1 Cl1 125.74(11)
C1 Fe1 Cl2 115.78(11)
Cl1 Fe1 Cl2 118.28(5)
C17 O1 C19 115.0(3)
C2 O2 C28 116.3(3)
C2 N1 N2 106.0(3)
C2 N1 C4 128.4(3)
N2 N1 C4 123.7(3)
C17 N2 N1 105.7(3)
C17 N2 C11 130.6(3)
N1 N2 C11 123.4(3)
C2 C1 C17 100.6(3)
C2 C1 Fe1 128.9(3)
C17 C1 Fe1 130.0(3)
O2 C2 N1 114.1(3)
O2 C2 C1 131.9(3)
N1 C2 C1 114.0(3)
C9 C4 C5 121.2(4)
C9 C4 N1 119.2(3)
C5 C4 N1 119.6(4)
C4 C5 C6 118.3(4)
C4 C5 H5 120.8
C6 C5 H5 120.8
C7 C6 C5 120.4(4)
C7 C6 H4 119.8
C5 C6 H4 119.8
C6 C7 C8 120.9(4)
C6 C7 H3 119.6
C8 C7 H3 119.6
C9 C8 C7 119.1(4)
C9 C8 H2 120.4
C7 C8 H2 120.4
C8 C9 C4 120.1(4)
C8 C9 H1 120.0
C4 C9 H1 120.0
C12 C11 C16 121.5(4)
C12 C11 N2 119.8(4)
C16 C11 N2 118.7(4)
C11 C12 C13 118.2(4)
C11 C12 H10 120.9
C13 C12 H10 120.9
C14 C13 C12 120.7(5)
C14 C13 H6 119.6
C12 C13 H6 119.6
C13 C14 C15 120.1(5)
C13 C14 H7 119.9
C15 C14 H7 119.9
C14 C15 C16 120.2(5)
C14 C15 H8 119.9
C16 C15 H8 119.9
C11 C16 C15 119.3(5)
C11 C16 H9 120.4
C15 C16 H9 120.4
O1 C17 N2 114.5(3)
O1 C17 C1 131.9(4)
N2 C17 C1 113.6(3)
C24 C19 C20 123.6(4)
C24 C19 O1 118.4(3)
C20 C19 O1 117.9(4)
C21 C20 C19 116.6(4)
C21 C20 C26 121.4(4)
C19 C20 C26 122.0(4)
C22 C21 C20 121.2(4)
C22 C21 H16 119.4
C20 C21 H16 119.4
C21 C22 C23 120.3(4)
C21 C22 H15 119.9
C23 C22 H15 119.9
C22 C23 C24 121.3(4)
C22 C23 H14 119.3
C24 C23 H14 119.3
C23 C24 C19 117.0(4)
C23 C24 C25 121.7(4)
C19 C24 C25 121.3(4)
C24 C25 H11 109.5
C24 C25 H12 109.5
H11 C25 H12 109.5
C24 C25 H13 109.5
H11 C25 H13 109.5
H12 C25 H13 109.5
C20 C26 H17 109.5
C20 C26 H18 109.5
H17 C26 H18 109.5
C20 C26 H19 109.5
H17 C26 H19 109.5
H18 C26 H19 109.5
C29 C28 C33 124.2(4)
C29 C28 O2 118.8(3)
C33 C28 O2 116.7(4)
C30 C29 C28 116.5(4)
C30 C29 C35 122.6(4)
C28 C29 C35 120.9(4)
C31 C30 C29 121.4(4)
C31 C30 H90 119.3
C29 C30 H90 119.3
C30 C31 C32 120.5(4)
C30 C31 H26 119.7
C32 C31 H26 119.7
C31 C32 C33 120.8(4)
C31 C32 H22 119.6
C33 C32 H22 119.6
C32 C33 C28 116.4(4)
C32 C33 C34 122.4(4)
C28 C33 C34 121.2(4)
C33 C34 H23 109.5
C33 C34 H24 109.5
H23 C34 H24 109.5
C33 C34 H25 109.5
H23 C34 H25 109.5
H24 C34 H25 109.5
C29 C35 H28 109.5
C29 C35 H29 109.5
H28 C35 H29 109.5
C29 C35 H30 109.5
H28 C35 H30 109.5
H29 C35 H30 109.5
C37 C36 H32 109.5
C37 C36 H37 109.5
H32 C36 H37 109.5
C37 C36 H38 109.5
H32 C36 H38 109.5
H37 C36 H38 109.5
C41 C37 C38 118.2(5)
C41 C37 C36 121.4(6)
C38 C37 C36 120.4(5)
C39 C38 C37 121.3(5)
C39 C38 H39 119.3
C37 C38 H39 119.3
C40 C39 C38 118.9(5)
C40 C39 H34 120.5
C38 C39 H34 120.5
C39 C40 C42 119.7(5)
C39 C40 H33 120.1
C42 C40 H33 120.1
C37 C41 C42 121.7(6)
C37 C41 H36 119.1
C42 C41 H36 119.1
C41 C42 C40 120.1(5)
C41 C42 H35 120.0
C40 C42 H35 120.0

loop_
_geom_bond_atom_site_label_1
_geom_bond_atom_site_label_2
_geom_bond_distance
Fe1 C1 2.065(4)
Fe1 Cl1 2.2140(12)
Fe1 Cl2 2.2444(11)
O1 C17 1.340(4)
O1 C19 1.414(4)
O2 C2 1.350(4)
O2 C28 1.420(4)
N1 C2 1.354(4)
N1 N2 1.388(4)
N1 C4 1.433(4)
N2 C17 1.361(4)
N2 C11 1.441(4)
C1 C2 1.381(5)
C1 C17 1.387(5)
C4 C9 1.377(5)
C4 C5 1.379(5)
C5 C6 1.388(5)
C5 H5 0.9300
C6 C7 1.371(5)
C6 H4 0.9300
C7 C8 1.378(5)
C7 H3 0.9300
C8 C9 1.375(5)
C8 H2 0.9300
C9 H1 0.9300
C11 C12 1.364(5)
C11 C16 1.365(5)
C12 C13 1.394(6)
C12 H10 0.9300
C13 C14 1.357(6)
C13 H6 0.9300
C14 C15 1.359(6)
C14 H7 0.9300
C15 C16 1.381(6)
C15 H8 0.9300
C16 H9 0.9300
C19 C24 1.389(5)
C19 C20 1.395(5)
C20 C21 1.394(5)
C20 C26 1.505(6)
C21 C22 1.370(6)
C21 H16 0.9300
C22 C23 1.379(5)
C22 H15 0.9300
C23 C24 1.382(5)
C23 H14 0.9300
C24 C25 1.509(5)
C25 H11 0.9600
C25 H12 0.9600
C25 H13 0.9600
C26 H17 0.9600
C26 H18 0.9600
C26 H19 0.9600
C28 C29 1.383(5)
C28 C33 1.389(5)
C29 C30 1.378(5)
C29 C35 1.501(5)
C30 C31 1.370(5)
C30 H90 0.9300
C31 C32 1.375(6)
C31 H26 0.9300
C32 C33 1.389(5)
C32 H22 0.9300
C33 C34 1.508(5)
C34 H23 0.9600
C34 H24 0.9600
C34 H25 0.9600
C35 H28 0.9600
C35 H29 0.9600
C35 H30 0.9600
C36 C37 1.505(6)
C36 H32 0.9600
C36 H37 0.9600
C36 H38 0.9600
C37 C41 1.351(7)
C37 C38 1.392(7)
C38 C39 1.387(6)
C38 H39 0.9300
C39 C40 1.377(7)
C39 H34 0.9300
C40 C42 1.379(7)
C40 H33 0.9300
C41 C42 1.376(6)
C41 H36 0.9300
C42 H35 0.9300

loop_
_geom_torsion_atom_site_label_1
_geom_torsion_atom_site_label_2
_geom_torsion_atom_site_label_3
_geom_torsion_atom_site_label_4
_geom_torsion
C2 N1 N2 C17 -2.9(4)
C4 N1 N2 C17 -168.1(3)
C2 N1 N2 C11 -178.1(3)
C4 N1 N2 C11 16.7(5)
Cl1 Fe1 C1 C2 -95.4(3)
Cl2 Fe1 C1 C2 79.4(3)
Cl1 Fe1 C1 C17 94.7(3)
Cl2 Fe1 C1 C17 -90.5(4)
C28 O2 C2 N1 -164.2(3)
C28 O2 C2 C1 17.1(6)
N2 N1 C2 O2 -176.7(3)
C4 N1 C2 O2 -12.4(6)
N2 N1 C2 C1 2.2(4)
C4 N1 C2 C1 166.5(3)
C17 C1 C2 O2 178.2(4)
Fe1 C1 C2 O2 6.0(6)
C17 C1 C2 N1 -0.5(4)
Fe1 C1 C2 N1 -172.7(3)
C2 N1 C4 C9 -70.7(5)
N2 N1 C4 C9 91.1(4)
C2 N1 C4 C5 107.2(5)
N2 N1 C4 C5 -91.0(5)
C9 C4 C5 C6 0.6(6)
N1 C4 C5 C6 -177.3(3)
C4 C5 C6 C7 -0.8(6)
C5 C6 C7 C8 0.5(6)
C6 C7 C8 C9 0.2(7)
C7 C8 C9 C4 -0.4(6)
C5 C4 C9 C8 0.1(6)
N1 C4 C9 C8 177.9(4)
C17 N2 C11 C12 -80.6(5)
N1 N2 C11 C12 93.3(5)
C17 N2 C11 C16 99.2(5)
N1 N2 C11 C16 -86.9(5)
C16 C11 C12 C13 -0.5(6)
N2 C11 C12 C13 179.3(4)
C11 C12 C13 C14 0.5(7)
C12 C13 C14 C15 -0.4(8)
C13 C14 C15 C16 0.2(8)
C12 C11 C16 C15 0.3(7)
N2 C11 C16 C15 -179.5(4)
C14 C15 C16 C11 -0.1(8)
C19 O1 C17 N2 175.7(3)
C19 O1 C17 C1 -4.5(6)
N1 N2 C17 O1 -177.3(3)
C11 N2 C17 O1 -2.7(6)
N1 N2 C17 C1 2.8(4)
C11 N2 C17 C1 177.5(4)
C2 C1 C17 O1 178.7(4)
Fe1 C1 C17 O1 -9.2(6)
C2 C1 C17 N2 -1.5(4)
Fe1 C1 C17 N2 170.6(3)
C17 O1 C19 C24 -84.7(4)
C17 O1 C19 C20 98.7(4)
C24 C19 C20 C21 0.3(6)
O1 C19 C20 C21 176.7(3)
C24 C19 C20 C26 179.5(4)
O1 C19 C20 C26 -4.1(5)
C19 C20 C21 C22 -0.6(6)
C26 C20 C21 C22 -179.7(4)
C20 C21 C22 C23 0.7(6)
C21 C22 C23 C24 -0.5(6)
C22 C23 C24 C19 0.2(6)
C22 C23 C24 C25 178.4(4)
C20 C19 C24 C23 -0.1(6)
O1 C19 C24 C23 -176.5(3)
C20 C19 C24 C25 -178.3(4)
O1 C19 C24 C25 5.3(5)
C2 O2 C28 C29 77.2(4)
C2 O2 C28 C33 -109.2(4)
C33 C28 C29 C30 3.6(6)
O2 C28 C29 C30 176.7(3)
C33 C28 C29 C35 -175.5(4)
O2 C28 C29 C35 -2.5(5)
C28 C29 C30 C31 -1.2(6)
C35 C29 C30 C31 178.0(4)
C29 C30 C31 C32 -0.9(6)
C30 C31 C32 C33 0.7(6)
C31 C32 C33 C28 1.6(6)
C31 C32 C33 C34 -178.3(4)
C29 C28 C33 C32 -3.8(6)
O2 C28 C33 C32 -177.0(3)
C29 C28 C33 C34 176.0(4)
O2 C28 C33 C34 2.8(5)
C41 C37 C38 C39 1.5(8)
C36 C37 C38 C39 -178.4(5)
C37 C38 C39 C40 -0.6(8)
C38 C39 C40 C42 -1.3(8)
C38 C37 C41 C42 -0.7(8)
C36 C37 C41 C42 179.3(5)
C37 C41 C42 C40 -1.2(9)
C39 C40 C42 C41 2.1(9)
